data_4102652
loop_
_publ_author_name
'Andrew G. Tennyson'
'Vincent M. Lynch'
'Christopher W. Bielawski'

_publ_section_title
;
 Arrested Catalysis: Controlling Kumada Coupling Activity via a
 Redox-Active N-Heterocyclic Carbene
;
_journal_name_full 'Journal of the American Chemical Society'
_journal_page_first 9420
_journal_page_last 9429
_journal_paper_doi 10.1021/ja102686u
_journal_volume 132
_journal_year 2010
_chemical_formula_moiety '2 C29 H26 N2 O2, C5 H12, 2 Cl -1, Pt 2+'
_chemical_formula_sum 'C63 H64 Cl2 N4 O4 Pt'
_chemical_formula_weight 1207.17
_chemical_name_systematic
;
 ?
;
_space_group_IT_number 68
_symmetry_cell_setting orthorhombic
_symmetry_space_group_name_Hall '-C 2a 2ac'
_symmetry_space_group_name_H-M 'C c c a :2'
_atom_sites_solution_hydrogens geom
_atom_sites_solution_primary direct
_atom_sites_solution_secondary difmap
_audit_creation_method SHELXL-97
_cell_angle_alpha 90.00
_cell_angle_beta 90.00
_cell_angle_gamma 90.00
_cell_formula_units_Z 4
_cell_length_a 14.708(6)
_cell_length_b 27.671(12)
_cell_length_c 16.028(7)
_cell_measurement_reflns_used 6727
_cell_measurement_temperature 233(2)
_cell_measurement_theta_max 27.5
_cell_measurement_theta_min 2.0
_cell_volume 6523(5)
_computing_cell_refinement 'CrystalClear (Rigaku Inc., 2008)'
_computing_data_collection 'CrystalClear (Rigaku Inc., 2008)'
_computing_data_reduction 'CrystalClear (Rigaku Inc., 2008)'
_computing_molecular_graphics 'XP SHELXTL/PC, Siemens Analytical'
_computing_structure_refinement 'XL SHELXTL/PC, Siemens Analytical'
_computing_structure_solution
;

SIR97 - Altomare A., Burla M.C., Camalli M., Cascarano G.L., Giacovazzo C., 
Guagliardi A., Moliterni A.G.G., Polidori G.,Spagna R.
;
_diffrn_ambient_temperature 233(2)
_diffrn_measured_fraction_theta_full 0.995
_diffrn_measured_fraction_theta_max 0.995
_diffrn_measurement_device_type 'Rigaku SCX-Mini with Mercury CCD'
_diffrn_measurement_method \w-scans
_diffrn_radiation_monochromator graphite
_diffrn_radiation_source 'fine-focus sealed tube'
_diffrn_radiation_type MoK\a
_diffrn_radiation_wavelength 0.71069
_diffrn_reflns_av_R_equivalents 0.0000
_diffrn_reflns_av_sigmaI/netI 0.0268
_diffrn_reflns_limit_h_max 19
_diffrn_reflns_limit_h_min 0
_diffrn_reflns_limit_k_max 35
_diffrn_reflns_limit_k_min 0
_diffrn_reflns_limit_l_max 20
_diffrn_reflns_limit_l_min 0
_diffrn_reflns_number 3740
_diffrn_reflns_theta_full 27.50
_diffrn_reflns_theta_max 27.50
_diffrn_reflns_theta_min 2.77
_exptl_absorpt_coefficient_mu 2.277
_exptl_absorpt_correction_T_max 0.58
_exptl_absorpt_correction_T_min 0.47
_exptl_absorpt_correction_type multi-scan
_exptl_absorpt_process_details
;
Abscor. T. Higashi (2001).  The Rigaku Corporation, Tokyo, Japan.
;
_exptl_crystal_colour yellow
_exptl_crystal_density_diffrn 1.229
_exptl_crystal_density_method 'not measured'
_exptl_crystal_description prism
_exptl_crystal_F_000 2456
_exptl_crystal_size_max 0.42
_exptl_crystal_size_mid 0.34
_exptl_crystal_size_min 0.24
_refine_diff_density_max 0.732
_refine_diff_density_min -0.780
_refine_diff_density_rms 0.096
_refine_ls_extinction_coef 0.00082(13)
_refine_ls_extinction_expression Fc^*^=kFc[1+0.001xFc^2^\l^3^/sin(2\q)]^-1/4^
_refine_ls_extinction_method SHELXL
_refine_ls_goodness_of_fit_ref 1.908
_refine_ls_hydrogen_treatment constr
_refine_ls_matrix_type full
_refine_ls_number_parameters 162
_refine_ls_number_reflns 3740
_refine_ls_number_restraints 0
_refine_ls_restrained_S_all 1.908
_refine_ls_R_factor_all 0.0604
_refine_ls_R_factor_gt 0.0534
_refine_ls_shift/su_max 0.030
_refine_ls_shift/su_mean 0.001
_refine_ls_structure_factor_coef Fsqd
_refine_ls_weighting_details 'calc w=1/[\s^2^(Fo^2^)+(0.0290P)^2^+11.1284P] where P=(Fo^2^+2Fc^2^)/3'
_refine_ls_weighting_scheme calc
_refine_ls_wR_factor_gt 0.1263
_refine_ls_wR_factor_ref 0.1286
_reflns_number_gt 3220
_reflns_number_total 3740
_reflns_threshold_expression >2sigma(I)
_cod_data_source_file ja102686u_si_004.cif
_cod_data_source_block shelxl
_cod_original_sg_symbol_H-M 'C c c a'
_cod_database_code 4102652

loop_
_symmetry_equiv_pos_as_xyz
'x, y, z'
'-x+1/2, -y, z'
'x+1/2, -y, -z+1/2'
'-x, y, -z+1/2'
'x+1/2, y+1/2, z'
'-x+1, -y+1/2, z'
'x+1, -y+1/2, -z+1/2'
'-x+1/2, y+1/2, -z+1/2'
'-x, -y, -z'
'x-1/2, y, -z'
'-x-1/2, y, z-1/2'
'x, -y, z-1/2'
'-x+1/2, -y+1/2, -z'
'x, y+1/2, -z'
'-x, y+1/2, z-1/2'
'x+1/2, -y+1/2, z-1/2'

loop_
_atom_site_label
_atom_site_type_symbol
_atom_site_fract_x
_atom_site_fract_y
_atom_site_fract_z
_atom_site_U_iso_or_equiv
_atom_site_adp_type
_atom_site_occupancy
_atom_site_symmetry_multiplicity
_atom_site_calc_flag
_atom_site_refinement_flags
Pt1 Pt 0.5000 0.2500 0.7500 0.03294(16) Uani 1 4 d S
Cl1 Cl 0.5000 0.2500 0.60591(11) 0.0497(4) Uani 1 2 d S
O1 O 0.6781(3) 0.05518(14) 0.7045(4) 0.0690(14) Uani 1 1 d .
N1 N 0.5694(3) 0.14677(14) 0.7272(3) 0.0334(8) Uani 1 1 d .
C1 C 0.5000 0.1772(2) 0.7500 0.0326(13) Uani 1 2 d S
C2 C 0.5440(3) 0.09917(18) 0.7365(4) 0.0404(11) Uani 1 1 d .
C3 C 0.5976(4) 0.0549(2) 0.7242(4) 0.0502(14) Uani 1 1 d .
C4 C 0.5461(4) 0.0090(2) 0.7386(4) 0.0549(15) Uani 1 1 d .
C5 C 0.5919(5) -0.0339(2) 0.7277(6) 0.077(2) Uani 1 1 d .
H5 H 0.6538 -0.0339 0.7134 0.092 Uiso 1 1 calc R
C6 C 0.5460(6) -0.0771(3) 0.7380(7) 0.097(3) Uani 1 1 d .
H6 H 0.5765 -0.1070 0.7274 0.117 Uiso 1 1 d R
C7 C 0.6578(3) 0.16266(16) 0.6961(3) 0.0316(9) Uani 1 1 d .
C8 C 0.6730(4) 0.1590(2) 0.6106(3) 0.0440(12) Uani 1 1 d .
C9 C 0.7603(5) 0.1717(3) 0.5832(4) 0.0606(17) Uani 1 1 d .
H9 H 0.7733 0.1693 0.5259 0.073 Uiso 1 1 calc R
C10 C 0.8275(4) 0.1876(2) 0.6357(4) 0.0581(16) Uani 1 1 d .
C11 C 0.8079(4) 0.1906(2) 0.7185(4) 0.0451(12) Uani 1 1 d .
H11 H 0.8533 0.2018 0.7549 0.054 Uiso 1 1 calc R
C12 C 0.7237(3) 0.17782(18) 0.7518(3) 0.0374(10) Uani 1 1 d .
C13 C 0.6013(5) 0.1401(3) 0.5520(4) 0.071(2) Uani 1 1 d .
H13A H 0.6070 0.1053 0.5472 0.106 Uiso 1 1 calc R
H13B H 0.6091 0.1548 0.4975 0.106 Uiso 1 1 calc R
H13C H 0.5416 0.1481 0.5736 0.106 Uiso 1 1 calc R
C14 C 0.9209(5) 0.2012(4) 0.6031(6) 0.105(3) Uani 1 1 d .
H14A H 0.9669 0.1907 0.6424 0.158 Uiso 1 1 calc R
H14B H 0.9244 0.2359 0.5962 0.158 Uiso 1 1 calc R
H14C H 0.9310 0.1855 0.5497 0.158 Uiso 1 1 calc R
C15 C 0.7075(4) 0.1804(2) 0.8446(4) 0.0520(14) Uani 1 1 d .
H15A H 0.6559 0.2012 0.8558 0.078 Uiso 1 1 calc R
H15B H 0.7611 0.1933 0.8719 0.078 Uiso 1 1 calc R
H15C H 0.6950 0.1482 0.8659 0.078 Uiso 1 1 calc R

loop_
_atom_site_aniso_label
_atom_site_aniso_U_11
_atom_site_aniso_U_22
_atom_site_aniso_U_33
_atom_site_aniso_U_23
_atom_site_aniso_U_13
_atom_site_aniso_U_12
Pt1 0.0316(2) 0.0388(2) 0.0284(2) 0.000 0.000 0.000
Cl1 0.0676(12) 0.0551(11) 0.0264(8) 0.000 0.000 -0.0029(11)
O1 0.043(2) 0.028(2) 0.136(4) 0.006(2) 0.018(2) 0.0135(18)
N1 0.0312(18) 0.0218(18) 0.047(2) 0.0019(16) 0.0043(16) -0.0007(15)
C1 0.030(3) 0.038(3) 0.029(3) 0.000 0.001(2) 0.000
C2 0.031(2) 0.028(2) 0.062(3) 0.001(2) 0.003(2) -0.0005(19)
C3 0.035(3) 0.032(3) 0.083(4) -0.003(3) 0.006(3) 0.003(2)
C4 0.040(3) 0.031(3) 0.093(5) 0.006(3) 0.006(3) 0.004(2)
C5 0.050(3) 0.035(3) 0.146(7) -0.004(4) 0.007(4) 0.002(3)
C6 0.075(5) 0.032(3) 0.184(10) -0.020(5) 0.019(6) 0.009(3)
C7 0.032(2) 0.019(2) 0.044(2) 0.0021(18) 0.0076(18) 0.0033(17)
C8 0.048(3) 0.040(3) 0.044(3) -0.003(2) 0.005(2) 0.009(2)
C9 0.070(4) 0.065(4) 0.047(3) 0.009(3) 0.024(3) 0.009(3)
C10 0.048(3) 0.057(4) 0.070(4) 0.012(3) 0.022(3) -0.004(3)
C11 0.039(3) 0.037(3) 0.059(3) 0.000(2) 0.003(2) -0.005(2)
C12 0.033(2) 0.041(3) 0.038(2) 0.006(2) 0.0015(19) 0.0023(19)
C13 0.079(4) 0.081(5) 0.052(4) -0.027(3) -0.007(3) 0.019(4)
C14 0.070(5) 0.124(9) 0.122(8) 0.020(6) 0.049(5) -0.027(5)
C15 0.046(3) 0.061(4) 0.049(3) 0.005(3) -0.003(2) -0.002(3)

loop_
_atom_type_symbol
_atom_type_description
_atom_type_scat_dispersion_real
_atom_type_scat_dispersion_imag
_atom_type_scat_source
C C 0.0033 0.0016 'International Tables Vol C Tables 4.2.6.8 and 6.1.1.4'
H H 0.0000 0.0000 'International Tables Vol C Tables 4.2.6.8 and 6.1.1.4'
N N 0.0061 0.0033 'International Tables Vol C Tables 4.2.6.8 and 6.1.1.4'
O O 0.0106 0.0060 'International Tables Vol C Tables 4.2.6.8 and 6.1.1.4'
Cl Cl 0.1484 0.1585 'International Tables Vol C Tables 4.2.6.8 and 6.1.1.4'
Pt Pt -1.7033 8.3905 'International Tables Vol C Tables 4.2.6.8 and 6.1.1.4'

loop_
_geom_angle_atom_site_label_1
_geom_angle_atom_site_label_2
_geom_angle_atom_site_label_3
_geom_angle
_geom_angle_site_symmetry_1
_geom_angle_site_symmetry_3
C1 Pt1 C1 180.000(1) . 6
C1 Pt1 Cl1 90.0 . 7_456
C1 Pt1 Cl1 90.0 6 7_456
C1 Pt1 Cl1 90.0 . .
C1 Pt1 Cl1 90.0 6 .
Cl1 Pt1 Cl1 180.0 7_456 .
C1 N1 C2 110.9(4) . .
C1 N1 C7 124.6(4) . .
C2 N1 C7 124.5(4) . .
N1 C1 N1 104.3(5) 4_656 .
N1 C1 Pt1 127.9(3) 4_656 .
N1 C1 Pt1 127.9(3) . .
C2 C2 N1 106.9(3) 4_656 .
C2 C2 C3 123.4(3) 4_656 .
N1 C2 C3 129.6(4) . .
O1 C3 C2 123.1(5) . .
O1 C3 C4 122.3(5) . .
C2 C3 C4 114.5(4) . .
C5 C4 C4 120.3(4) . 4_656
C5 C4 C3 117.7(5) . .
C4 C4 C3 121.9(3) 4_656 .
C4 C5 C6 119.5(7) . .
C4 C5 H5 120.3 . .
C6 C5 H5 120.3 . .
C5 C6 C6 120.2(4) . 4_656
C5 C6 H6 119.9 . .
C6 C6 H6 120.0 4_656 .
C12 C7 C8 123.0(4) . .
C12 C7 N1 119.7(4) . .
C8 C7 N1 117.2(4) . .
C7 C8 C9 115.9(5) . .
C7 C8 C13 121.7(5) . .
C9 C8 C13 122.3(5) . .
C10 C9 C8 123.3(5) . .
C10 C9 H9 118.3 . .
C8 C9 H9 118.3 . .
C11 C10 C9 117.7(5) . .
C11 C10 C14 120.9(7) . .
C9 C10 C14 121.4(7) . .
C10 C11 C12 123.1(6) . .
C10 C11 H11 118.4 . .
C12 C11 H11 118.4 . .
C7 C12 C11 116.9(5) . .
C7 C12 C15 122.7(4) . .
C11 C12 C15 120.4(5) . .
C8 C13 H13A 109.5 . .
C8 C13 H13B 109.5 . .
H13A C13 H13B 109.5 . .
C8 C13 H13C 109.5 . .
H13A C13 H13C 109.5 . .
H13B C13 H13C 109.5 . .
C10 C14 H14A 109.5 . .
C10 C14 H14B 109.5 . .
H14A C14 H14B 109.5 . .
C10 C14 H14C 109.5 . .
H14A C14 H14C 109.5 . .
H14B C14 H14C 109.5 . .
C12 C15 H15A 109.5 . .
C12 C15 H15B 109.5 . .
H15A C15 H15B 109.5 . .
C12 C15 H15C 109.5 . .
H15A C15 H15C 109.5 . .
H15B C15 H15C 109.5 . .

loop_
_geom_bond_atom_site_label_1
_geom_bond_atom_site_label_2
_geom_bond_distance
_geom_bond_site_symmetry_2
Pt1 C1 2.014(7) .
Pt1 C1 2.014(7) 6
Pt1 Cl1 2.309(2) 7_456
Pt1 Cl1 2.309(2) .
O1 C3 1.226(7) .
N1 C1 1.373(5) .
N1 C2 1.377(6) .
N1 C7 1.460(6) .
C1 N1 1.373(5) 4_656
C2 C2 1.365(10) 4_656
C2 C3 1.470(7) .
C3 C4 1.495(8) .
C4 C5 1.378(8) .
C4 C4 1.404(11) 4_656
C5 C6 1.382(10) .
C5 H5 0.9400 .
C6 C6 1.406(17) 4_656
C6 H6 0.9570 .
C7 C12 1.382(7) .
C7 C8 1.394(7) .
C8 C9 1.401(8) .
C8 C13 1.505(8) .
C9 C10 1.371(10) .
C9 H9 0.9400 .
C10 C11 1.360(9) .
C10 C14 1.516(8) .
C11 C12 1.395(7) .
C11 H11 0.9400 .
C12 C15 1.509(7) .
C13 H13A 0.9700 .
C13 H13B 0.9700 .
C13 H13C 0.9700 .
C14 H14A 0.9700 .
C14 H14B 0.9700 .
C14 H14C 0.9700 .
C15 H15A 0.9700 .
C15 H15B 0.9700 .
C15 H15C 0.9700 .

loop_
_geom_torsion_atom_site_label_1
_geom_torsion_atom_site_label_2
_geom_torsion_atom_site_label_3
_geom_torsion_atom_site_label_4
_geom_torsion
_geom_torsion_site_symmetry_1
_geom_torsion_site_symmetry_4
C2 N1 C1 N1 -0.6(3) . 4_656
C7 N1 C1 N1 178.5(5) . 4_656
C2 N1 C1 Pt1 179.4(3) . .
C7 N1 C1 Pt1 -1.5(5) . .
Cl1 Pt1 C1 N1 70.3(2) 7_456 4_656
Cl1 Pt1 C1 N1 -109.7(2) . 4_656
Cl1 Pt1 C1 N1 -109.7(2) 7_456 .
Cl1 Pt1 C1 N1 70.3(2) . .
C1 N1 C2 C2 1.7(7) . 4_656
C7 N1 C2 C2 -177.5(5) . 4_656
C1 N1 C2 C3 -176.2(5) . .
C7 N1 C2 C3 4.6(9) . .
C2 C2 C3 O1 -175.7(8) 4_656 .
N1 C2 C3 O1 1.9(11) . .
C2 C2 C3 C4 3.6(10) 4_656 .
N1 C2 C3 C4 -178.8(6) . .
O1 C3 C4 C5 -1.0(11) . .
C2 C3 C4 C5 179.6(7) . .
O1 C3 C4 C4 179.7(9) . 4_656
C2 C3 C4 C4 0.4(12) . 4_656
C4 C4 C5 C6 1.2(15) 4_656 .
C3 C4 C5 C6 -178.1(8) . .
C4 C5 C6 C6 -2.1(19) . 4_656
C1 N1 C7 C12 80.5(5) . .
C2 N1 C7 C12 -100.5(6) . .
C1 N1 C7 C8 -103.2(5) . .
C2 N1 C7 C8 75.9(6) . .
C12 C7 C8 C9 -0.1(8) . .
N1 C7 C8 C9 -176.3(5) . .
C12 C7 C8 C13 177.1(5) . .
N1 C7 C8 C13 0.9(7) . .
C7 C8 C9 C10 -0.7(10) . .
C13 C8 C9 C10 -177.9(7) . .
C8 C9 C10 C11 0.4(11) . .
C8 C9 C10 C14 -179.8(7) . .
C9 C10 C11 C12 0.8(10) . .
C14 C10 C11 C12 -179.0(7) . .
C8 C7 C12 C11 1.2(7) . .
N1 C7 C12 C11 177.3(4) . .
C8 C7 C12 C15 -178.2(5) . .
N1 C7 C12 C15 -2.1(7) . .
C10 C11 C12 C7 -1.6(8) . .
C10 C11 C12 C15 177.9(6) . .
